data_4117063
loop_
_publ_author_name
'Simon Aldridge'
'Maoyu Shang'
'Thomas P. Fehlner'

_publ_section_title
;
 Origins of Unsaturation in Group 6 Metallaboranes. Synthesis, Crystal
 Structure, and Molecular Orbital Calculations for (Cp*MoCl)2B3H7 (Cp* =
 Pentamethylcyclopentadienyl)
;
_journal_name_full 'Journal of the American Chemical Society'
_journal_page_first 11120
_journal_page_last 11121
_journal_paper_doi 10.1021/ja972685h
_journal_volume 119
_journal_year 1997
_chemical_formula_sum 'C20 H37 B3 Cl2 Mo2'
_chemical_formula_weight 572.71
_chemical_name_systematic
;
 (Me5CpMoCl)2B4H7
;
_space_group_IT_number 96
_symmetry_cell_setting tetragonal
_symmetry_space_group_name_Hall 'P 4nw 2abw'
_symmetry_space_group_name_H-M 'P 43 21 2'
_atom_sites_solution_hydrogens difmap
_atom_sites_solution_primary direct
_atom_sites_solution_secondary difmap
_audit_creation_method SHELXL
_cell_angle_alpha 90.00
_cell_angle_beta 90.00
_cell_angle_gamma 90.00
_cell_formula_units_Z 4
_cell_length_a 8.5231(13)
_cell_length_b 8.5231(13)
_cell_length_c 32.956(7)
_cell_measurement_reflns_used 25
_cell_measurement_temperature 293(2)
_cell_measurement_theta_max 15
_cell_measurement_theta_min 13
_cell_volume 2394.0(7)
_computing_cell_refinement 'CAD4 (Enraf-Nonius, 1977)'
_computing_data_collection 'CAD4 (Enraf-Nonius, 1977)'
_computing_data_reduction 'SDP_Package (Enraf-Nonius, 1985)'
_computing_molecular_graphics 'Ortep-3 for Windows (Farrugia, 1997)'
_computing_publication_material 'SHELXTL-V5 (Siemens, 1994)'
_computing_structure_refinement 'SHELXL-93 (Sheldrick, 1993)'
_computing_structure_solution 'SHELXS-86 (Sheldrick, 1990)'
_diffrn_ambient_temperature 293(2)
_diffrn_measurement_device 'Enraf-Nonius CAD4'
_diffrn_measurement_method \w
_diffrn_radiation_monochromator graphite
_diffrn_radiation_source 'fine-focus sealed tube'
_diffrn_radiation_type MoK\a
_diffrn_radiation_wavelength 0.71073
_diffrn_reflns_av_R_equivalents 0.0497
_diffrn_reflns_av_sigmaI/netI 0.0473
_diffrn_reflns_limit_h_max 10
_diffrn_reflns_limit_h_min 0
_diffrn_reflns_limit_k_max 10
_diffrn_reflns_limit_k_min 0
_diffrn_reflns_limit_l_max 39
_diffrn_reflns_limit_l_min 0
_diffrn_reflns_number 2422
_diffrn_reflns_theta_max 24.96
_diffrn_reflns_theta_min 2.47
_diffrn_standards_decay_% 0
_diffrn_standards_interval_count 200
_diffrn_standards_interval_time 120
_diffrn_standards_number 3
_exptl_absorpt_coefficient_mu 1.275
_exptl_absorpt_correction_T_max 0.9954
_exptl_absorpt_correction_T_min 0.8225
_exptl_absorpt_correction_type empirical
_exptl_crystal_colour black
_exptl_crystal_density_diffrn 1.589
_exptl_crystal_description plate-like
_exptl_crystal_F_000 1160
_exptl_crystal_size_max 0.40
_exptl_crystal_size_mid 0.33
_exptl_crystal_size_min 0.02
_refine_diff_density_max 0.934
_refine_diff_density_min -0.472
_refine_diff_density_rms 0.095
_refine_ls_abs_structure_details 'Flack H D (1983), Acta Cryst. A39, 876-881'
_refine_ls_abs_structure_Flack -0.08(14)
_refine_ls_extinction_method none
_refine_ls_goodness_of_fit_all 1.143
_refine_ls_goodness_of_fit_obs 1.104
_refine_ls_hydrogen_treatment
;
Cp ring hydrogen atoms refined with riding model, borane ones isotropically
;
_refine_ls_matrix_type full
_refine_ls_number_parameters 137
_refine_ls_number_reflns 2099
_refine_ls_number_restraints 0
_refine_ls_restrained_S_all 1.143
_refine_ls_restrained_S_obs 1.104
_refine_ls_R_factor_all 0.0542
_refine_ls_R_factor_obs 0.0420
_refine_ls_shift/esd_max 0.000
_refine_ls_shift/esd_mean 0.000
_refine_ls_structure_factor_coef Fsqd
_refine_ls_weighting_details 'w=1/[\s^2^(Fo^2^)+(0.0506P)^2^+2.0259P] where P=(Fo^2^+2Fc^2^)/3'
_refine_ls_weighting_scheme calc
_refine_ls_wR_factor_all 0.1053
_refine_ls_wR_factor_obs 0.0944
_reflns_number_observed 1826
_reflns_number_total 2099
_reflns_observed_criterion >2sigma(I)
_cod_data_source_file ja972685h.cif
_cod_data_source_block f9704
_cod_depositor_comments
;
The following automatic conversions were performed:

'_refine_ls_weighting_scheme' value 'calc
w=1/[\s^2^(Fo^2^)+(0.0506P)^2^+2.0259P] where P=(Fo^2^+2Fc^2^)/3' was
changed to 'calc'. New tag '_refine_ls_weighting_details' was
created. The value of the new tag was set to
'w=1/[\s^2^(Fo^2^)+(0.0506P)^2^+2.0259P] where P=(Fo^2^+2Fc^2^)/3'.

Automatic conversion script
Id: cif_fix_values 3143 2015-03-26 13:38:13Z robertas 
;
_cod_database_code 4117063

loop_
_symmetry_equiv_pos_as_xyz
'x, y, z'
'-x, -y, z+1/2'
'-y+1/2, x+1/2, z+3/4'
'y+1/2, -x+1/2, z+1/4'
'y, x, -z'
'-y, -x, -z+1/2'
'-x+1/2, y+1/2, -z+3/4'
'x+1/2, -y+1/2, -z+1/4'

loop_
_atom_site_aniso_label
_atom_site_aniso_U_11
_atom_site_aniso_U_22
_atom_site_aniso_U_33
_atom_site_aniso_U_23
_atom_site_aniso_U_13
_atom_site_aniso_U_12
Mo 0.0296(3) 0.0297(3) 0.0345(3) 0.0010(3) -0.0023(2) 0.0000(2)
C1 0.052(5) 0.033(4) 0.047(4) -0.003(3) -0.025(4) 0.000(3)
C2 0.034(4) 0.056(5) 0.049(4) 0.005(4) -0.012(4) -0.004(4)
C3 0.033(4) 0.047(4) 0.044(4) -0.006(3) -0.015(3) 0.014(3)
C4 0.042(4) 0.039(4) 0.044(4) 0.006(3) -0.016(3) 0.000(3)
C5 0.040(4) 0.051(5) 0.040(3) 0.002(3) -0.002(3) 0.006(3)
C6 0.089(7) 0.033(4) 0.082(6) -0.013(4) -0.045(5) 0.005(4)
C7 0.038(4) 0.087(7) 0.082(6) 0.025(6) -0.012(5) -0.017(4)
C8 0.063(6) 0.087(8) 0.075(5) -0.027(6) -0.021(5) 0.033(5)
C9 0.073(7) 0.034(4) 0.097(7) 0.016(5) -0.026(5) 0.000(4)
C10 0.076(7) 0.105(9) 0.044(4) 0.001(5) 0.001(4) 0.013(6)
Cl 0.0506(11) 0.0667(14) 0.0669(12) 0.0261(10) -0.0155(10) -0.0248(10)
B1 0.034(4) 0.034(4) 0.031(5) 0.004(3) -0.004(3) -0.008(5)
B2 0.054(5) 0.040(5) 0.040(4) -0.002(3) -0.015(4) 0.016(4)

loop_
_atom_site_label
_atom_site_type_symbol
_atom_site_fract_x
_atom_site_fract_y
_atom_site_fract_z
_atom_site_U_iso_or_equiv
_atom_site_thermal_displace_type
_atom_site_occupancy
_atom_site_calc_flag
_atom_site_refinement_flags
Mo Mo 0.05861(7) 0.22025(7) 0.96350(2) 0.0313(2) Uani 1 d .
C1 C -0.0994(9) 0.1169(8) 0.9136(2) 0.044(2) Uani 1 d .
C2 C -0.2030(9) 0.1754(10) 0.9438(2) 0.046(2) Uani 1 d .
C3 C -0.1816(8) 0.3388(9) 0.9460(2) 0.041(2) Uani 1 d .
C4 C -0.0708(9) 0.3844(8) 0.9166(2) 0.042(2) Uani 1 d .
C5 C -0.0184(9) 0.2467(9) 0.8966(2) 0.044(2) Uani 1 d .
C6 C -0.0919(12) -0.0499(10) 0.8984(3) 0.068(3) Uani 1 d .
H6A H -0.1571(12) -0.1153(10) 0.9150(3) 0.102 Uiso 1 calc R
H6B H 0.0145(12) -0.0866(10) 0.8996(3) 0.102 Uiso 1 calc R
H6C H -0.1283(12) -0.0538(10) 0.8708(3) 0.102 Uiso 1 calc R
C7 C -0.3308(10) 0.0865(12) 0.9643(3) 0.069(3) Uani 1 d .
H7A H -0.3204(10) -0.0231(12) 0.9582(3) 0.103 Uiso 1 calc R
H7B H -0.4306(10) 0.1236(12) 0.9548(3) 0.103 Uiso 1 calc R
H7C H -0.3238(10) 0.1019(12) 0.9931(3) 0.103 Uiso 1 calc R
C8 C -0.2773(12) 0.4466(13) 0.9723(3) 0.075(3) Uani 1 d .
H8A H -0.2416(12) 0.5525(13) 0.9688(3) 0.113 Uiso 1 calc R
H8B H -0.2655(12) 0.4166(13) 1.0003(3) 0.113 Uiso 1 calc R
H8C H -0.3858(12) 0.4394(13) 0.9648(3) 0.113 Uiso 1 calc R
C9 C -0.0258(12) 0.5499(10) 0.9065(3) 0.068(3) Uani 1 d .
H9A H 0.0520(12) 0.5493(10) 0.8854(3) 0.103 Uiso 1 calc R
H9B H 0.0161(12) 0.6001(10) 0.9302(3) 0.103 Uiso 1 calc R
H9C H -0.1168(12) 0.6061(10) 0.8974(3) 0.103 Uiso 1 calc R
C10 C 0.0889(12) 0.2437(13) 0.8608(2) 0.075(3) Uani 1 d .
H10A H 0.1279(12) 0.3475(13) 0.8558(2) 0.113 Uiso 1 calc R
H10B H 0.0326(12) 0.2071(13) 0.8375(2) 0.113 Uiso 1 calc R
H10C H 0.1752(12) 0.1744(13) 0.8663(2) 0.113 Uiso 1 calc R
Cl Cl 0.2775(3) 0.3975(3) 0.95349(6) 0.0614(6) Uani 1 d .
B1 B 0.0163(9) 0.0163(9) 1.0000 0.033(2) Uani 1 d S
H1 H -0.0716(119) -0.0716(119) 1.0000 0.078(39) Uiso 1 d S
B2 B 0.1976(12) -0.0075(11) 0.9704(2) 0.045(2) Uani 1 d .
H2 H 0.2143(63) -0.1405(59) 0.9534(15) 0.010(13) Uiso 1 d .
H3 H 0.1994(79) 0.0954(79) 0.9430(18) 0.035(17) Uiso 1 d .
H4 H 0.2943(88) 0.0191(94) 0.9896(21) 0.052(20) Uiso 1 d .

loop_
_atom_type_symbol
_atom_type_description
_atom_type_scat_dispersion_real
_atom_type_scat_dispersion_imag
_atom_type_scat_source
C C 0.0033 0.0016 'International Tables Vol C Tables 4.2.6.8 and 6.1.1.4'
H H 0.0000 0.0000 'International Tables Vol C Tables 4.2.6.8 and 6.1.1.4'
B B 0.0013 0.0007 'International Tables Vol C Tables 4.2.6.8 and 6.1.1.4'
Cl Cl 0.1484 0.1585 'International Tables Vol C Tables 4.2.6.8 and 6.1.1.4'
Mo Mo -1.6832 0.6857 'International Tables Vol C Tables 4.2.6.8 and 6.1.1.4'

loop_
_geom_angle_atom_site_label_1
_geom_angle_atom_site_label_2
_geom_angle_atom_site_label_3
_geom_angle
_geom_angle_site_symmetry_1
_geom_angle_site_symmetry_3
B1 Mo B2 49.3(3) . 5_557
B1 Mo B2 48.9(3) . .
B2 Mo B2 87.7(3) 5_557 .
B1 Mo C1 89.6(3) . .
B2 Mo C1 120.7(3) 5_557 .
B2 Mo C1 92.9(3) . .
B1 Mo C5 124.5(3) . .
B2 Mo C5 149.1(3) 5_557 .
B2 Mo C5 109.0(3) . .
C1 Mo C5 35.8(3) . .
B1 Mo C2 82.1(3) . .
B2 Mo C2 90.9(3) 5_557 .
B2 Mo C2 112.4(3) . .
C1 Mo C2 35.6(3) . .
C5 Mo C2 59.0(3) . .
B1 Mo C3 109.8(3) . .
B2 Mo C3 93.2(3) 5_557 .
B2 Mo C3 147.1(4) . .
C1 Mo C3 58.7(3) . .
C5 Mo C3 58.6(3) . .
C2 Mo C3 34.8(3) . .
B1 Mo C4 140.3(3) . .
B2 Mo C4 124.5(3) 5_557 .
B2 Mo C4 144.3(3) . .
C1 Mo C4 59.0(3) . .
C5 Mo C4 35.4(3) . .
C2 Mo C4 58.2(3) . .
C3 Mo C4 34.8(3) . .
B1 Mo Cl 135.3(2) . .
B2 Mo Cl 112.1(3) 5_557 .
B2 Mo Cl 98.3(3) . .
C1 Mo Cl 126.3(2) . .
C5 Mo Cl 91.6(2) . .
C2 Mo Cl 142.5(2) . .
C3 Mo Cl 111.6(2) . .
C4 Mo Cl 84.3(2) . .
B1 Mo Mo 43.8(2) . 5_557
B2 Mo Mo 47.4(2) 5_557 5_557
B2 Mo Mo 46.6(2) . 5_557
C1 Mo Mo 130.2(2) . 5_557
C5 Mo Mo 155.6(2) . 5_557
C2 Mo Mo 124.3(2) . 5_557
C3 Mo Mo 140.2(2) . 5_557
C4 Mo Mo 168.9(2) . 5_557
Cl Mo Mo 92.33(5) . 5_557
B1 Mo H3 80.7(22) . .
B2 Mo H3 119.6(20) 5_557 .
B2 Mo H3 33.1(21) . .
C1 Mo H3 83.8(22) . .
C5 Mo H3 83.4(20) . .
C2 Mo H3 116.6(23) . .
C3 Mo H3 140.1(21) . .
C4 Mo H3 115.6(20) . .
Cl Mo H3 78.3(23) . .
Mo Mo H3 73.9(20) 5_557 .
C5 C1 C2 107.8(6) . .
C5 C1 C6 125.7(8) . .
C2 C1 C6 126.1(8) . .
C5 C1 Mo 72.5(4) . .
C2 C1 Mo 74.2(4) . .
C6 C1 Mo 125.0(5) . .
C3 C2 C1 107.6(7) . .
C3 C2 C7 125.1(8) . .
C1 C2 C7 126.5(8) . .
C3 C2 Mo 72.7(4) . .
C1 C2 Mo 70.2(4) . .
C7 C2 Mo 130.6(5) . .
C2 C3 C4 109.0(7) . .
C2 C3 C8 124.4(9) . .
C4 C3 C8 126.3(8) . .
C2 C3 Mo 72.6(4) . .
C4 C3 Mo 72.8(4) . .
C8 C3 Mo 126.4(5) . .
C3 C4 C5 107.6(6) . .
C3 C4 C9 125.8(8) . .
C5 C4 C9 126.4(7) . .
C3 C4 Mo 72.5(4) . .
C5 C4 Mo 70.5(4) . .
C9 C4 Mo 125.8(5) . .
C1 C5 C4 107.9(6) . .
C1 C5 C10 126.6(8) . .
C4 C5 C10 125.1(7) . .
C1 C5 Mo 71.7(4) . .
C4 C5 Mo 74.1(4) . .
C10 C5 Mo 125.3(6) . .
C1 C6 H6A 109.5(5) . .
C1 C6 H6B 109.5(5) . .
H6A C6 H6B 109.5 . .
C1 C6 H6C 109.5(4) . .
H6A C6 H6C 109.5 . .
H6B C6 H6C 109.5 . .
C2 C7 H7A 109.5(5) . .
C2 C7 H7B 109.5(5) . .
H7A C7 H7B 109.5 . .
C2 C7 H7C 109.5(5) . .
H7A C7 H7C 109.5 . .
H7B C7 H7C 109.5 . .
C3 C8 H8A 109.5(6) . .
C3 C8 H8B 109.5(4) . .
H8A C8 H8B 109.5 . .
C3 C8 H8C 109.5(5) . .
H8A C8 H8C 109.5 . .
H8B C8 H8C 109.5 . .
C4 C9 H9A 109.5(5) . .
C4 C9 H9B 109.5(5) . .
H9A C9 H9B 109.5 . .
C4 C9 H9C 109.5(5) . .
H9A C9 H9C 109.5 . .
H9B C9 H9C 109.5 . .
C5 C10 H10A 109.5(5) . .
C5 C10 H10B 109.5(5) . .
H10A C10 H10B 109.5 . .
C5 C10 H10C 109.5(5) . .
H10A C10 H10C 109.5 . .
H10B C10 H10C 109.5 . .
B2 B1 B2 117.8(9) 5_557 .
B2 B1 Mo 69.6(4) 5_557 5_557
B2 B1 Mo 68.5(4) . 5_557
B2 B1 Mo 68.5(4) 5_557 .
B2 B1 Mo 69.6(4) . .
Mo B1 Mo 92.4(4) 5_557 .
B2 B1 H1 121.1(4) 5_557 .
B2 B1 H1 121.1(4) . .
Mo B1 H1 133.8(2) 5_557 .
Mo B1 H1 133.8(2) . .
B1 B2 Mo 62.2(3) . 5_557
B1 B2 Mo 61.5(3) . .
Mo B2 Mo 85.9(3) 5_557 .
B1 B2 H2 115.2(25) . .
Mo B2 H2 129.7(23) 5_557 .
Mo B2 H2 140.3(24) . .
B1 B2 H3 108.3(30) . .
Mo B2 H3 121.2(30) 5_557 .
Mo B2 H3 48.9(29) . .
H2 B2 H3 107.6(36) . .
B1 B2 H4 108.2(39) . .
Mo B2 H4 46.1(38) 5_557 .
Mo B2 H4 106.3(44) . .
H2 B2 H4 111.5(51) . .
H3 B2 H4 105.6(53) . .

loop_
_geom_bond_atom_site_label_1
_geom_bond_atom_site_label_2
_geom_bond_distance
_geom_bond_site_symmetry_2
Mo B1 2.144(8) .
Mo B2 2.257(8) 5_557
Mo B2 2.286(8) .
Mo C1 2.302(7) .
Mo C5 2.312(7) .
Mo C2 2.353(8) .
Mo C3 2.355(6) .
Mo C4 2.358(7) .
Mo Cl 2.423(2) .
Mo Mo 3.0958(12) 5_557
Mo H3 1.74(6) .
C1 C5 1.419(10) .
C1 C2 1.423(11) .
C1 C6 1.509(10) .
C2 C3 1.406(11) .
C2 C7 1.488(11) .
C3 C4 1.408(11) .
C3 C8 1.504(11) .
C4 C5 1.420(10) .
C4 C9 1.499(11) .
C5 C10 1.491(10) .
C6 H6A 0.96 .
C6 H6B 0.96 .
C6 H6C 0.96 .
C7 H7A 0.96 .
C7 H7B 0.96 .
C7 H7C 0.96 .
C8 H8A 0.96 .
C8 H8B 0.96 .
C8 H8C 0.96 .
C9 H9A 0.96 .
C9 H9B 0.96 .
C9 H9C 0.96 .
C10 H10A 0.96 .
C10 H10B 0.96 .
C10 H10C 0.96 .
B1 B2 1.838(11) 5_557
B1 B2 1.838(11) .
B1 Mo 2.144(8) 5_557
B1 H1 1.06(14) .
B2 Mo 2.257(8) 5_557
B2 H2 1.27(5) .
B2 H3 1.26(6) .
B2 H4 1.06(7) .

loop_
_geom_torsion_atom_site_label_1
_geom_torsion_atom_site_label_2
_geom_torsion_atom_site_label_3
_geom_torsion_atom_site_label_4
_geom_torsion
_geom_torsion_site_symmetry_1
_geom_torsion_site_symmetry_4
B1 Mo C1 C5 -168.0(4) . .
B2 Mo C1 C5 151.8(5) 5_557 .
B2 Mo C1 C5 -119.2(5) . .
C5 Mo C1 C5 0.000(1) . .
C2 Mo C1 C5 115.0(6) . .
C3 Mo C1 C5 78.4(5) . .
C4 Mo C1 C5 37.5(4) . .
Cl Mo C1 C5 -16.7(5) . .
Mo Mo C1 C5 -150.1(4) 5_557 .
B1 Mo C1 C2 77.0(4) . .
B2 Mo C1 C2 36.8(5) 5_557 .
B2 Mo C1 C2 125.8(5) . .
C5 Mo C1 C2 -115.0(6) . .
C2 Mo C1 C2 0.000(7) . .
C3 Mo C1 C2 -36.6(4) . .
C4 Mo C1 C2 -77.5(5) . .
Cl Mo C1 C2 -131.7(4) . .
Mo Mo C1 C2 94.9(4) 5_557 .
B1 Mo C1 C6 -46.3(8) . .
B2 Mo C1 C6 -86.5(8) 5_557 .
B2 Mo C1 C6 2.5(8) . .
C5 Mo C1 C6 121.7(10) . .
C2 Mo C1 C6 -123.3(9) . .
C3 Mo C1 C6 -159.9(9) . .
C4 Mo C1 C6 159.2(9) . .
Cl Mo C1 C6 105.0(7) . .
Mo Mo C1 C6 -28.4(9) 5_557 .
C5 C1 C2 C3 -1.7(8) . .
C6 C1 C2 C3 -174.4(7) . .
Mo C1 C2 C3 63.5(5) . .
C5 C1 C2 C7 168.3(7) . .
C6 C1 C2 C7 -4.5(12) . .
Mo C1 C2 C7 -126.5(8) . .
C5 C1 C2 Mo -65.2(5) . .
C6 C1 C2 Mo 122.1(7) . .
Mo C1 C2 Mo 0.000(4) . .
B1 Mo C2 C3 143.0(5) . .
B2 Mo C2 C3 94.3(5) 5_557 .
B2 Mo C2 C3 -177.8(5) . .
C1 Mo C2 C3 -116.7(6) . .
C5 Mo C2 C3 -78.4(5) . .
C3 Mo C2 C3 0.000(3) . .
C4 Mo C2 C3 -36.7(4) . .
Cl Mo C2 C3 -35.4(6) . .
Mo Mo C2 C3 130.4(4) 5_557 .
B1 Mo C2 C1 -100.4(4) . .
B2 Mo C2 C1 -149.0(5) 5_557 .
B2 Mo C2 C1 -61.1(5) . .
C1 Mo C2 C1 0.000(7) . .
C5 Mo C2 C1 38.2(4) . .
C3 Mo C2 C1 116.7(6) . .
C4 Mo C2 C1 79.9(5) . .
Cl Mo C2 C1 81.3(5) . .
Mo Mo C2 C1 -113.0(4) 5_557 .
B1 Mo C2 C7 21.2(8) . .
B2 Mo C2 C7 -27.4(9) 5_557 .
B2 Mo C2 C7 60.5(9) . .
C1 Mo C2 C7 121.6(10) . .
C5 Mo C2 C7 159.8(10) . .
C3 Mo C2 C7 -121.8(10) . .
C4 Mo C2 C7 -158.5(9) . .
Cl Mo C2 C7 -157.1(7) . .
Mo Mo C2 C7 8.6(9) 5_557 .
C1 C2 C3 C4 2.2(8) . .
C7 C2 C3 C4 -167.9(7) . .
Mo C2 C3 C4 64.1(5) . .
C1 C2 C3 C8 175.5(7) . .
C7 C2 C3 C8 5.4(12) . .
Mo C2 C3 C8 -122.5(7) . .
C1 C2 C3 Mo -61.9(5) . .
C7 C2 C3 Mo 127.9(7) . .
Mo C2 C3 Mo 0.000(2) . .
B1 Mo C3 C2 -39.3(5) . .
B2 Mo C3 C2 -86.9(5) 5_557 .
B2 Mo C3 C2 3.8(8) . .
C1 Mo C3 C2 37.5(4) . .
C5 Mo C3 C2 79.7(5) . .
C2 Mo C3 C2 0.000(3) . .
C4 Mo C3 C2 117.0(6) . .
Cl Mo C3 C2 157.7(4) . .
Mo Mo C3 C2 -79.3(5) 5_557 .
B1 Mo C3 C4 -156.4(4) . .
B2 Mo C3 C4 156.0(5) 5_557 .
B2 Mo C3 C4 -113.3(6) . .
C1 Mo C3 C4 -79.6(5) . .
C5 Mo C3 C4 -37.3(4) . .
C2 Mo C3 C4 -117.0(6) . .
C4 Mo C3 C4 0.000(9) . .
Cl Mo C3 C4 40.7(4) . .
Mo Mo C3 C4 163.6(3) 5_557 .
B1 Mo C3 C8 80.9(9) . .
B2 Mo C3 C8 33.3(9) 5_557 .
B2 Mo C3 C8 124.0(8) . .
C1 Mo C3 C8 157.7(10) . .
C5 Mo C3 C8 -160.1(10) . .
C2 Mo C3 C8 120.2(11) . .
C4 Mo C3 C8 -122.7(11) . .
Cl Mo C3 C8 -82.0(9) . .
Mo Mo C3 C8 40.9(10) 5_557 .
C2 C3 C4 C5 -1.8(8) . .
C8 C3 C4 C5 -175.0(7) . .
Mo C3 C4 C5 62.2(5) . .
C2 C3 C4 C9 174.2(7) . .
C8 C3 C4 C9 1.0(12) . .
Mo C3 C4 C9 -121.9(8) . .
C2 C3 C4 Mo -64.0(5) . .
C8 C3 C4 Mo 122.8(7) . .
Mo C3 C4 Mo 0.000(5) . .
B1 Mo C4 C3 36.2(6) . .
B2 Mo C4 C3 -29.5(6) 5_557 .
B2 Mo C4 C3 121.2(6) . .
C1 Mo C4 C3 78.6(5) . .
C5 Mo C4 C3 116.7(6) . .
C2 Mo C4 C3 36.7(4) . .
C3 Mo C4 C3 0.000(9) . .
Cl Mo C4 C3 -142.5(4) . .
Mo Mo C4 C3 -69.6(12) 5_557 .
B1 Mo C4 C5 -80.5(5) . .
B2 Mo C4 C5 -146.1(5) 5_557 .
B2 Mo C4 C5 4.6(8) . .
C1 Mo C4 C5 -38.0(4) . .
C5 Mo C4 C5 0.000(11) . .
C2 Mo C4 C5 -80.0(5) . .
C3 Mo C4 C5 -116.7(6) . .
Cl Mo C4 C5 100.9(4) . .
Mo Mo C4 C5 173.7(8) 5_557 .
B1 Mo C4 C9 158.1(6) . .
B2 Mo C4 C9 92.4(8) 5_557 .
B2 Mo C4 C9 -116.9(8) . .
C1 Mo C4 C9 -159.5(9) . .
C5 Mo C4 C9 -121.4(9) . .
C2 Mo C4 C9 158.6(8) . .
C3 Mo C4 C9 121.9(9) . .
Cl Mo C4 C9 -20.6(7) . .
Mo Mo C4 C9 52.3(15) 5_557 .
C2 C1 C5 C4 0.6(8) . .
C6 C1 C5 C4 173.3(7) . .
Mo C1 C5 C4 -65.8(5) . .
C2 C1 C5 C10 -172.8(7) . .
C6 C1 C5 C10 -0.1(12) . .
Mo C1 C5 C10 120.8(8) . .
C2 C1 C5 Mo 66.3(5) . .
C6 C1 C5 Mo -120.9(7) . .
Mo C1 C5 Mo 0.0 . .
C3 C4 C5 C1 0.8(8) . .
C9 C4 C5 C1 -175.2(7) . .
Mo C4 C5 C1 64.2(5) . .
C3 C4 C5 C10 174.3(7) . .
C9 C4 C5 C10 -1.7(12) . .
Mo C4 C5 C10 -122.3(8) . .
C3 C4 C5 Mo -63.4(5) . .
C9 C4 C5 Mo 120.6(8) . .
Mo C4 C5 Mo 0.000(7) . .
B1 Mo C5 C1 14.6(5) . .
B2 Mo C5 C1 -52.2(8) 5_557 .
B2 Mo C5 C1 67.3(5) . .
C1 Mo C5 C1 0.000(1) . .
C2 Mo C5 C1 -38.0(4) . .
C3 Mo C5 C1 -78.9(5) . .
C4 Mo C5 C1 -115.6(6) . .
Cl Mo C5 C1 166.6(4) . .
Mo Mo C5 C1 67.4(7) 5_557 .
B1 Mo C5 C4 130.2(4) . .
B2 Mo C5 C4 63.3(8) 5_557 .
B2 Mo C5 C4 -177.2(5) . .
C1 Mo C5 C4 115.6(6) . .
C2 Mo C5 C4 77.6(5) . .
C3 Mo C5 C4 36.7(4) . .
C4 Mo C5 C4 0.000(11) . .
Cl Mo C5 C4 -77.9(4) . .
Mo Mo C5 C4 -177.1(4) 5_557 .
B1 Mo C5 C10 -107.7(7) . .
B2 Mo C5 C10 -174.6(7) 5_557 .
B2 Mo C5 C10 -55.1(8) . .
C1 Mo C5 C10 -122.4(9) . .
C2 Mo C5 C10 -160.4(8) . .
C3 Mo C5 C10 158.7(8) . .
C4 Mo C5 C10 122.1(9) . .
Cl Mo C5 C10 44.2(7) . .
Mo Mo C5 C10 -55.0(9) 5_557 .
B2 Mo B1 B2 0.000(10) 5_557 5_557
B2 Mo B1 B2 132.9(6) . 5_557
C1 Mo B1 B2 -132.9(4) . 5_557
C5 Mo B1 B2 -141.4(4) . 5_557
C2 Mo B1 B2 -98.0(4) . 5_557
C3 Mo B1 B2 -76.6(4) . 5_557
C4 Mo B1 B2 -97.6(5) . 5_557
Cl Mo B1 B2 80.6(3) . 5_557
Mo Mo B1 B2 66.9(3) 5_557 5_557
B2 Mo B1 B2 -132.9(6) 5_557 .
B2 Mo B1 B2 0.000(9) . .
C1 Mo B1 B2 94.2(4) . .
C5 Mo B1 B2 85.7(5) . .
C2 Mo B1 B2 129.1(4) . .
C3 Mo B1 B2 150.5(4) . .
C4 Mo B1 B2 129.5(4) . .
Cl Mo B1 B2 -52.3(4) . .
Mo Mo B1 B2 -66.0(4) 5_557 .
B2 Mo B1 Mo -66.9(3) 5_557 5_557
B2 Mo B1 Mo 66.0(4) . 5_557
C1 Mo B1 Mo 160.2(2) . 5_557
C5 Mo B1 Mo 151.7(2) . 5_557
C2 Mo B1 Mo -164.9(2) . 5_557
C3 Mo B1 Mo -143.5(2) . 5_557
C4 Mo B1 Mo -164.5(3) . 5_557
Cl Mo B1 Mo 13.67(10) . 5_557
Mo Mo B1 Mo 0.0 5_557 5_557
B2 B1 B2 Mo 50.9(2) 5_557 5_557
Mo B1 B2 Mo 0.000(8) 5_557 5_557
Mo B1 B2 Mo 101.2(3) . 5_557
B2 B1 B2 Mo -50.4(2) 5_557 .
Mo B1 B2 Mo -101.2(3) 5_557 .
Mo B1 B2 Mo 0.000(8) . .
B1 Mo B2 B1 0.000(10) . .
B2 Mo B2 B1 33.7(5) 5_557 .
C1 Mo B2 B1 -86.9(4) . .
C5 Mo B2 B1 -119.6(4) . .
C2 Mo B2 B1 -56.3(4) . .
C3 Mo B2 B1 -58.6(6) . .
C4 Mo B2 B1 -122.4(5) . .
Cl Mo B2 B1 145.8(3) . .
Mo Mo B2 B1 60.4(3) 5_557 .
B1 Mo B2 Mo -60.4(3) . 5_557
B2 Mo B2 Mo -26.7(5) 5_557 5_557
C1 Mo B2 Mo -147.3(3) . 5_557
C5 Mo B2 Mo 179.9(3) . 5_557
C2 Mo B2 Mo -116.7(3) . 5_557
C3 Mo B2 Mo -119.0(4) . 5_557
C4 Mo B2 Mo 177.1(4) . 5_557
Cl Mo B2 Mo 85.4(3) . 5_557
Mo Mo B2 Mo 0.000(7) 5_557 5_557
